data_4083164
loop_
_publ_author_name
'Ghisolfi, Alessio'
'Fliedel, Christophe'
'Rosa, Vitor'
'Monakhov, Kirill Yu.'
'Braunstein, Pierre'

_publ_section_title
;
 Combined Experimental and Theoretical Study of
 Bis(diphenylphosphino)(N-thioether)amine-Type Ligands in Nickel(II)
 Complexes for Catalytic Ethylene Oligomerization
;
_journal_issue 10
_journal_name_full Organometallics
_journal_page_first 2523
_journal_paper_doi 10.1021/om500141k
_journal_volume 33
_journal_year 2014
_chemical_formula_moiety 'C31 H27 N P2 S'
_chemical_formula_sum 'C31 H27 N P2 S'
_chemical_formula_weight 507.54
_space_group_IT_number 4
_symmetry_cell_setting monoclinic
_symmetry_Int_Tables_number 4
_symmetry_space_group_name_Hall 'P 2yb'
_symmetry_space_group_name_H-M 'P 1 21 1'
_atom_sites_solution_hydrogens geom
_atom_sites_solution_primary direct
_atom_sites_solution_secondary difmap
_audit_creation_method SHELXL-97
_cell_angle_alpha 90.00
_cell_angle_beta 114.573(2)
_cell_angle_gamma 90.00
_cell_formula_units_Z 2
_cell_length_a 8.3103(3)
_cell_length_b 18.3198(9)
_cell_length_c 9.5180(3)
_cell_measurement_reflns_used 6522
_cell_measurement_temperature 173(2)
_cell_measurement_theta_max 27.485
_cell_measurement_theta_min 0.998
_cell_volume 1317.81(9)
_computing_cell_refinement 'HKL Scalepack (Otwinowski & Minor 1997)'
_computing_data_collection 'Collect (Bruker AXS BV, 1997-2004)'
_computing_data_reduction 'HKL Denzo and Scalepack (Otwinowski & Minor 1997)'
_computing_molecular_graphics 'Ortep-3 for Windows (Farrugia, 1997)'
_computing_publication_material 'WinGX publication routines (Farrugia, 1999)'
_computing_structure_refinement 'SHELXL-97 (Sheldrick, 2008)'
_diffrn_ambient_temperature 173(2)
_diffrn_detector_area_resol_mean 9
_diffrn_measured_fraction_theta_full 0.995
_diffrn_measured_fraction_theta_max 0.995
_diffrn_measurement_device_type KappaCCD
_diffrn_measurement_method 'CCD rotation images, thick slices'
_diffrn_radiation_monochromator graphite
_diffrn_radiation_probe x-ray
_diffrn_radiation_type MoK\a
_diffrn_radiation_wavelength 0.71073
_diffrn_reflns_av_R_equivalents 0.0380
_diffrn_reflns_av_sigmaI/netI 0.0504
_diffrn_reflns_limit_h_max 10
_diffrn_reflns_limit_h_min -7
_diffrn_reflns_limit_k_max 22
_diffrn_reflns_limit_k_min -23
_diffrn_reflns_limit_l_max 12
_diffrn_reflns_limit_l_min -12
_diffrn_reflns_number 7889
_diffrn_reflns_theta_full 27.47
_diffrn_reflns_theta_max 27.47
_diffrn_reflns_theta_min 2.22
_diffrn_source 'fine-focus sealed tube'
_exptl_absorpt_coefficient_mu 0.265
_exptl_absorpt_correction_T_max 0.97
_exptl_absorpt_correction_T_min 0.96
_exptl_absorpt_correction_type multi-scan
_exptl_absorpt_process_details 'R.H. Blessing, Acta Crystallogr., Sect A 1995, 51, 33-38.'
_exptl_crystal_colour colorless
_exptl_crystal_density_diffrn 1.279
_exptl_crystal_density_method 'not measured'
_exptl_crystal_description Prism
_exptl_crystal_F_000 532
_exptl_crystal_size_max 0.15
_exptl_crystal_size_mid 0.10
_exptl_crystal_size_min 0.10
_refine_diff_density_max 0.261
_refine_diff_density_min -0.370
_refine_diff_density_rms 0.058
_refine_ls_abs_structure_details 'Flack H D (1983), Acta Cryst. A39, 876-881'
_refine_ls_abs_structure_Flack 0.27(7)
_refine_ls_extinction_method none
_refine_ls_goodness_of_fit_ref 1.058
_refine_ls_hydrogen_treatment constr
_refine_ls_matrix_type full
_refine_ls_number_parameters 318
_refine_ls_number_reflns 5106
_refine_ls_number_restraints 1
_refine_ls_restrained_S_all 1.058
_refine_ls_R_factor_all 0.0453
_refine_ls_R_factor_gt 0.0385
_refine_ls_shift/su_max 0.000
_refine_ls_shift/su_mean 0.000
_refine_ls_structure_factor_coef Fsqd
_refine_ls_weighting_details 'calc w=1/[\s^2^(Fo^2^)+(0.0428P)^2^+0.3274P] where P=(Fo^2^+2Fc^2^)/3'
_refine_ls_weighting_scheme calc
_refine_ls_wR_factor_gt 0.0926
_refine_ls_wR_factor_ref 0.0968
_reflns_number_gt 4601
_reflns_number_total 5106
_reflns_threshold_expression >2sigma(I)
_cod_data_source_file om500141k_si_002.cif
_cod_data_source_block compound_4
_cod_depositor_comments 'Adding full bibliography for 4083164--4083170.cif.'
_cod_original_sg_symbol_H-M 'P 21'
_cod_database_code 4083164

loop_
_symmetry_equiv_pos_as_xyz
'x, y, z'
'-x, y+1/2, -z'

loop_
_atom_site_label
_atom_site_type_symbol
_atom_site_fract_x
_atom_site_fract_y
_atom_site_fract_z
_atom_site_U_iso_or_equiv
_atom_site_adp_type
_atom_site_occupancy
_atom_site_symmetry_multiplicity
_atom_site_calc_flag
_atom_site_refinement_flags
P1 P 0.36229(8) 0.00572(3) 0.97947(7) 0.02712(14) Uani 1 1 d .
S1 S 0.91691(9) 0.29834(4) 0.94054(8) 0.03823(17) Uani 1 1 d .
P2 P 0.70400(8) -0.05957(3) 1.00144(7) 0.02715(15) Uani 1 1 d .
N1 N 0.5752(3) 0.01585(11) 0.9924(2) 0.0265(4) Uani 1 1 d .
C26 C 0.5632(3) -0.14805(15) 1.1729(3) 0.0307(5) Uani 1 1 d .
H26 H 0.4633 -0.1561 1.0817 0.037 Uiso 1 1 calc R
C1 C 0.6546(3) 0.08537(13) 0.9839(3) 0.0245(5) Uani 1 1 d .
C4 C 0.8152(3) 0.21736(15) 0.9639(3) 0.0288(5) Uani 1 1 d .
C12 C 0.2419(3) 0.14618(15) 0.8384(3) 0.0333(6) Uani 1 1 d .
H12 H 0.3215 0.1679 0.9290 0.040 Uiso 1 1 calc R
C7 C 0.2297(3) 0.07064(14) 0.8283(3) 0.0267(5) Uani 1 1 d .
C8 C 0.1074(3) 0.03946(16) 0.6917(3) 0.0341(6) Uani 1 1 d .
H8 H 0.0959 -0.0110 0.6832 0.041 Uiso 1 1 calc R
C6 C 0.6998(3) 0.09861(15) 0.8612(3) 0.0324(6) Uani 1 1 d .
H6 H 0.6757 0.0635 0.7845 0.039 Uiso 1 1 calc R
C19 C 0.5612(3) -0.11607(15) 0.8390(3) 0.0291(5) Uani 1 1 d .
C18 C 0.5077(3) 0.03665(16) 1.2959(3) 0.0326(6) Uani 1 1 d .
H18 H 0.6071 0.0122 1.2989 0.039 Uiso 1 1 calc R
C30 C 0.8567(3) -0.09969(14) 1.3080(3) 0.0322(6) Uani 1 1 d .
H30 H 0.9544 -0.0750 1.3077 0.039 Uiso 1 1 calc R
C17 C 0.5039(4) 0.06107(17) 1.4328(3) 0.0390(7) Uani 1 1 d .
H17 H 0.6021 0.0540 1.5258 0.047 Uiso 1 1 calc R
C5 C 0.7803(4) 0.16336(16) 0.8518(3) 0.0344(6) Uani 1 1 d .
H5 H 0.8115 0.1710 0.7697 0.041 Uiso 1 1 calc R
C2 C 0.6905(3) 0.13841(15) 1.0963(3) 0.0321(6) Uani 1 1 d .
H2 H 0.6621 0.1301 1.1797 0.039 Uiso 1 1 calc R
C23 C 0.4928(5) -0.23391(18) 0.7125(4) 0.0472(8) Uani 1 1 d .
H23 H 0.5096 -0.2842 0.7163 0.057 Uiso 1 1 calc R
C9 C 0.0027(3) 0.08337(18) 0.5682(3) 0.0402(7) Uani 1 1 d .
H9 H -0.0779 0.0622 0.4774 0.048 Uiso 1 1 calc R
C20 C 0.4458(3) -0.08397(17) 0.7005(3) 0.0367(6) Uani 1 1 d .
H20 H 0.4300 -0.0336 0.6948 0.044 Uiso 1 1 calc R
C25 C 0.7045(3) -0.10850(14) 1.1695(3) 0.0282(5) Uani 1 1 d .
C31 C 0.9639(4) 0.34590(17) 1.1169(4) 0.0421(7) Uani 1 1 d .
H31A H 0.8562 0.3529 1.1296 0.063 Uiso 1 1 calc R
H31B H 1.0152 0.3925 1.1140 0.063 Uiso 1 1 calc R
H31C H 1.0454 0.3179 1.2019 0.063 Uiso 1 1 calc R
C16 C 0.3565(4) 0.0957(2) 1.4324(3) 0.0495(8) Uani 1 1 d .
H16 H 0.3539 0.1118 1.5242 0.059 Uiso 1 1 calc R
C29 C 0.8614(4) -0.12764(17) 1.4448(3) 0.0384(6) Uani 1 1 d .
H29 H 0.9620 -0.1215 1.5363 0.046 Uiso 1 1 calc R
C28 C 0.7175(4) -0.16454(17) 1.4459(3) 0.0414(7) Uani 1 1 d .
H28 H 0.7202 -0.1821 1.5386 0.050 Uiso 1 1 calc R
C13 C 0.3646(3) 0.04834(15) 1.1542(3) 0.0297(5) Uani 1 1 d .
C27 C 0.5694(4) -0.17550(17) 1.3103(3) 0.0386(6) Uani 1 1 d .
H27 H 0.4736 -0.2014 1.3113 0.046 Uiso 1 1 calc R
C22 C 0.3760(4) -0.2015(2) 0.5772(3) 0.0500(8) Uani 1 1 d .
H22 H 0.3124 -0.2300 0.4909 0.060 Uiso 1 1 calc R
C11 C 0.1374(4) 0.18931(16) 0.7155(3) 0.0367(6) Uani 1 1 d .
H11 H 0.1472 0.2399 0.7237 0.044 Uiso 1 1 calc R
C10 C 0.0182(3) 0.15789(17) 0.5803(3) 0.0376(6) Uani 1 1 d .
H10 H -0.0515 0.1872 0.4976 0.045 Uiso 1 1 calc R
C24 C 0.5851(4) -0.19170(16) 0.8426(3) 0.0374(6) Uani 1 1 d .
H24 H 0.6635 -0.2140 0.9330 0.045 Uiso 1 1 calc R
C21 C 0.3543(4) -0.1268(2) 0.5710(3) 0.0472(8) Uani 1 1 d .
H21 H 0.2779 -0.1049 0.4793 0.057 Uiso 1 1 calc R
C3 C 0.7689(4) 0.20422(15) 1.0857(3) 0.0332(6) Uani 1 1 d .
H3 H 0.7903 0.2397 1.1612 0.040 Uiso 1 1 calc R
C14 C 0.2162(4) 0.0829(2) 1.1562(3) 0.0462(8) Uani 1 1 d .
H14 H 0.1177 0.0906 1.0638 0.055 Uiso 1 1 calc R
C15 C 0.2131(4) 0.1059(2) 1.2932(4) 0.0553(9) Uani 1 1 d .
H15 H 0.1123 0.1288 1.2915 0.066 Uiso 1 1 calc R

loop_
_atom_site_aniso_label
_atom_site_aniso_U_11
_atom_site_aniso_U_22
_atom_site_aniso_U_33
_atom_site_aniso_U_23
_atom_site_aniso_U_13
_atom_site_aniso_U_12
P1 0.0241(3) 0.0267(3) 0.0284(3) 0.0013(3) 0.0087(2) 0.0001(3)
S1 0.0364(3) 0.0377(4) 0.0400(4) 0.0030(3) 0.0154(3) -0.0092(3)
P2 0.0258(3) 0.0260(3) 0.0283(3) -0.0006(3) 0.0099(2) 0.0008(2)
N1 0.0266(9) 0.0233(11) 0.0298(10) -0.0020(9) 0.0120(8) 0.0005(8)
C26 0.0260(11) 0.0343(14) 0.0260(12) 0.0025(11) 0.0049(9) 0.0012(10)
C1 0.0216(10) 0.0242(12) 0.0246(11) 0.0005(10) 0.0065(9) 0.0000(9)
C4 0.0225(12) 0.0303(13) 0.0326(13) 0.0051(11) 0.0103(10) 0.0013(9)
C12 0.0302(13) 0.0336(14) 0.0303(13) -0.0029(12) 0.0068(10) -0.0007(11)
C7 0.0217(11) 0.0310(14) 0.0244(12) 0.0003(10) 0.0066(9) 0.0000(10)
C8 0.0291(13) 0.0341(14) 0.0335(14) -0.0068(12) 0.0074(11) -0.0031(11)
C6 0.0387(14) 0.0339(15) 0.0232(12) -0.0057(11) 0.0117(11) -0.0050(11)
C19 0.0295(12) 0.0306(13) 0.0312(13) -0.0022(11) 0.0168(10) -0.0014(10)
C18 0.0284(13) 0.0400(15) 0.0296(13) 0.0057(12) 0.0123(10) 0.0059(11)
C30 0.0284(13) 0.0299(14) 0.0334(14) -0.0028(11) 0.0082(11) -0.0002(10)
C17 0.0373(14) 0.0531(19) 0.0251(13) 0.0068(13) 0.0114(11) 0.0055(12)
C5 0.0396(14) 0.0408(16) 0.0246(12) 0.0024(12) 0.0153(11) -0.0055(12)
C2 0.0370(14) 0.0319(14) 0.0334(13) -0.0047(12) 0.0206(11) -0.0046(11)
C23 0.068(2) 0.0374(16) 0.0538(19) -0.0179(15) 0.0428(17) -0.0201(15)
C9 0.0289(13) 0.0549(19) 0.0272(13) -0.0035(14) 0.0021(10) 0.0041(13)
C20 0.0319(13) 0.0434(16) 0.0330(14) -0.0051(13) 0.0118(11) 0.0017(12)
C25 0.0263(12) 0.0242(12) 0.0301(13) -0.0032(11) 0.0078(10) 0.0016(9)
C31 0.0370(14) 0.0326(15) 0.0584(18) -0.0069(14) 0.0216(14) -0.0061(12)
C16 0.0472(16) 0.076(2) 0.0318(14) 0.0032(16) 0.0229(13) 0.0124(16)
C29 0.0366(14) 0.0433(17) 0.0258(13) -0.0040(13) 0.0035(11) -0.0049(12)
C28 0.0440(15) 0.0519(19) 0.0266(13) 0.0008(13) 0.0128(11) -0.0032(13)
C13 0.0249(11) 0.0337(14) 0.0297(13) 0.0055(11) 0.0103(10) 0.0008(10)
C27 0.0309(13) 0.0491(18) 0.0328(14) 0.0023(13) 0.0102(11) -0.0043(12)
C22 0.0531(17) 0.066(2) 0.0412(16) -0.0256(18) 0.0303(14) -0.0289(17)
C11 0.0380(15) 0.0296(14) 0.0419(15) 0.0064(13) 0.0161(12) 0.0042(11)
C10 0.0335(14) 0.0484(18) 0.0310(14) 0.0097(13) 0.0135(11) 0.0147(13)
C24 0.0454(15) 0.0342(16) 0.0406(15) -0.0040(13) 0.0259(12) -0.0057(12)
C21 0.0351(14) 0.070(2) 0.0322(15) -0.0082(16) 0.0102(12) -0.0044(15)
C3 0.0367(14) 0.0317(14) 0.0330(13) -0.0053(12) 0.0162(11) -0.0019(11)
C14 0.0297(13) 0.073(2) 0.0331(14) 0.0060(15) 0.0105(11) 0.0147(15)
C15 0.0415(16) 0.089(3) 0.0411(16) 0.0072(18) 0.0229(14) 0.0252(17)

loop_
_atom_type_symbol
_atom_type_description
_atom_type_scat_dispersion_real
_atom_type_scat_dispersion_imag
_atom_type_scat_source
C C 0.0033 0.0016 'International Tables Vol C Tables 4.2.6.8 and 6.1.1.4'
H H 0.0000 0.0000 'International Tables Vol C Tables 4.2.6.8 and 6.1.1.4'
N N 0.0061 0.0033 'International Tables Vol C Tables 4.2.6.8 and 6.1.1.4'
P P 0.1023 0.0942 'International Tables Vol C Tables 4.2.6.8 and 6.1.1.4'
S S 0.1246 0.1234 'International Tables Vol C Tables 4.2.6.8 and 6.1.1.4'

loop_
_geom_angle_atom_site_label_1
_geom_angle_atom_site_label_2
_geom_angle_atom_site_label_3
_geom_angle
N1 P1 C13 105.41(11)
N1 P1 C7 104.37(10)
C13 P1 C7 102.21(12)
C4 S1 C31 102.74(13)
N1 P2 C19 103.87(11)
N1 P2 C25 102.19(10)
C19 P2 C25 103.07(12)
C1 N1 P2 114.70(15)
C1 N1 P1 124.36(16)
P2 N1 P1 120.75(12)
C27 C26 C25 120.8(2)
C27 C26 H26 119.6
C25 C26 H26 119.6
C2 C1 C6 118.7(2)
C2 C1 N1 122.0(2)
C6 C1 N1 119.2(2)
C3 C4 C5 118.4(3)
C3 C4 S1 124.4(2)
C5 C4 S1 117.2(2)
C11 C12 C7 120.7(2)
C11 C12 H12 119.7
C7 C12 H12 119.7
C12 C7 C8 118.4(2)
C12 C7 P1 126.01(19)
C8 C7 P1 115.5(2)
C9 C8 C7 120.5(3)
C9 C8 H8 119.8
C7 C8 H8 119.8
C5 C6 C1 120.8(2)
C5 C6 H6 119.6
C1 C6 H6 119.6
C20 C19 C24 118.3(3)
C20 C19 P2 120.6(2)
C24 C19 P2 120.3(2)
C17 C18 C13 120.9(2)
C17 C18 H18 119.5
C13 C18 H18 119.5
C29 C30 C25 120.1(2)
C29 C30 H30 119.9
C25 C30 H30 119.9
C16 C17 C18 120.8(2)
C16 C17 H17 119.6
C18 C17 H17 119.6
C6 C5 C4 120.7(2)
C6 C5 H5 119.7
C4 C5 H5 119.7
C1 C2 C3 120.6(2)
C1 C2 H2 119.7
C3 C2 H2 119.7
C22 C23 C24 120.3(3)
C22 C23 H23 119.8
C24 C23 H23 119.8
C10 C9 C8 120.0(3)
C10 C9 H9 120.0
C8 C9 H9 120.0
C21 C20 C19 120.4(3)
C21 C20 H20 119.8
C19 C20 H20 119.8
C26 C25 C30 118.5(2)
C26 C25 P2 125.40(19)
C30 C25 P2 115.9(2)
S1 C31 H31A 109.5
S1 C31 H31B 109.5
H31A C31 H31B 109.5
S1 C31 H31C 109.5
H31A C31 H31C 109.5
H31B C31 H31C 109.5
C15 C16 C17 118.5(3)
C15 C16 H16 120.7
C17 C16 H16 120.7
C28 C29 C30 120.2(2)
C28 C29 H29 119.9
C30 C29 H29 119.9
C29 C28 C27 120.3(3)
C29 C28 H28 119.9
C27 C28 H28 119.9
C14 C13 C18 117.4(2)
C14 C13 P1 122.1(2)
C18 C13 P1 119.7(2)
C28 C27 C26 120.1(3)
C28 C27 H27 120.0
C26 C27 H27 120.0
C21 C22 C23 119.7(3)
C21 C22 H22 120.2
C23 C22 H22 120.2
C12 C11 C10 120.4(3)
C12 C11 H11 119.8
C10 C11 H11 119.8
C9 C10 C11 119.9(3)
C9 C10 H10 120.0
C11 C10 H10 120.0
C23 C24 C19 120.6(3)
C23 C24 H24 119.7
C19 C24 H24 119.7
C22 C21 C20 120.6(3)
C22 C21 H21 119.7
C20 C21 H21 119.7
C4 C3 C2 120.8(2)
C4 C3 H3 119.6
C2 C3 H3 119.6
C15 C14 C13 121.1(3)
C15 C14 H14 119.5
C13 C14 H14 119.5
C16 C15 C14 121.2(3)
C16 C15 H15 119.4
C14 C15 H15 119.4

loop_
_geom_bond_atom_site_label_1
_geom_bond_atom_site_label_2
_geom_bond_distance
P1 N1 1.732(2)
P1 C13 1.830(3)
P1 C7 1.839(2)
S1 C4 1.767(3)
S1 C31 1.784(3)
P2 N1 1.728(2)
P2 C19 1.828(3)
P2 C25 1.833(3)
N1 C1 1.452(3)
C26 C27 1.382(4)
C26 C25 1.392(4)
C26 H26 0.9300
C1 C2 1.383(3)
C1 C6 1.388(3)
C4 C3 1.386(4)
C4 C5 1.395(4)
C12 C11 1.379(4)
C12 C7 1.388(4)
C12 H12 0.9300
C7 C8 1.397(3)
C8 C9 1.391(4)
C8 H8 0.9300
C6 C5 1.383(4)
C6 H6 0.9300
C19 C20 1.398(4)
C19 C24 1.398(4)
C18 C17 1.390(4)
C18 C13 1.395(4)
C18 H18 0.9300
C30 C29 1.385(4)
C30 C25 1.406(4)
C30 H30 0.9300
C17 C16 1.378(4)
C17 H17 0.9300
C5 H5 0.9300
C2 C3 1.394(4)
C2 H2 0.9300
C23 C22 1.383(5)
C23 C24 1.390(4)
C23 H23 0.9300
C9 C10 1.372(4)
C9 H9 0.9300
C20 C21 1.391(4)
C20 H20 0.9300
C31 H31A 0.9600
C31 H31B 0.9600
C31 H31C 0.9600
C16 C15 1.378(4)
C16 H16 0.9300
C29 C28 1.378(4)
C29 H29 0.9300
C28 C27 1.378(4)
C28 H28 0.9300
C13 C14 1.393(4)
C27 H27 0.9300
C22 C21 1.378(6)
C22 H22 0.9300
C11 C10 1.381(4)
C11 H11 0.9300
C10 H10 0.9300
C24 H24 0.9300
C21 H21 0.9300
C3 H3 0.9300
C14 C15 1.381(4)
C14 H14 0.9300
C15 H15 0.9300
